data_1548241
loop_
_publ_author_name
'Kim, Yechan'
'Kim, Seoung-Tae'
'Kang, Dahye'
'Sohn, Te-Ik'
'Jang, Eunyoung'
'Baik, Mu-Hyun'
'Hong, Sungwoo'

_publ_section_title
;
 Stereoselective construction of sterically hindered oxaspirocycles
 <i>via</i> chiral bidentate directing group-mediated C(sp<sup>3</sup>)-O
 bond formation.
;
_journal_issue 6
_journal_name_full 'Chemical science'
_journal_page_first 1473
_journal_page_last 1480
_journal_paper_doi 10.1039/c7sc04691j
_journal_volume 9
_journal_year 2018
_chemical_formula_sum 'C16 H23 N2 O2'
_chemical_formula_weight 275.36
_chemical_name_systematic N-((S)-2,2-dimethyl-1-(pyridin-2-yl)propyl)-2-((S)-tetrahydrofuran-2-yl)acetamide
_space_group_crystal_system orthorhombic
_space_group_IT_number 19
_space_group_name_Hall 'P 2ac 2ab'
_space_group_name_H-M_alt 'P 21 21 21'
_symmetry_space_group_name_Hall 'P 2ac 2ab'
_symmetry_space_group_name_H-M 'P 21 21 21'
_atom_sites_solution_hydrogens geom
_atom_sites_solution_primary direct
_atom_sites_solution_secondary difmap
_audit_creation_method SHELXL-2014/7
_audit_update_record
;
2017-10-25 deposited with the CCDC.
2017-11-27 downloaded from the CCDC.
;
_cell_angle_alpha 90
_cell_angle_beta 90
_cell_angle_gamma 90
_cell_formula_units_Z 4
_cell_length_a 6.8237(4)
_cell_length_b 9.6779(6)
_cell_length_c 23.2090(13)
_cell_measurement_reflns_used 9325
_cell_measurement_temperature 120(2)
_cell_measurement_theta_max 33.139
_cell_measurement_theta_min 3.372
_cell_volume 1532.70(16)
_computing_cell_refinement 'Bruker SMART APEXll'
_computing_data_collection 'Bruker SMART APEXll'
_computing_data_reduction 'Bruker SAINT'
_computing_molecular_graphics 'SHELXL-2014/7 (Sheldrick, 2014)'
_computing_publication_material 'SHELXL-2014/7 (Sheldrick, 2014)'
_computing_structure_refinement 'SHELXL-2014/7 (Sheldrick, 2014)'
_computing_structure_solution SHELXTL
_diffrn_ambient_temperature 120(2)
_diffrn_measured_fraction_theta_full 0.997
_diffrn_measured_fraction_theta_max 0.998
_diffrn_measurement_device_type 'CCD area detector'
_diffrn_measurement_method 'omega phi scan'
_diffrn_radiation_monochromator graphite
_diffrn_radiation_type MoK\a
_diffrn_radiation_wavelength 0.71073
_diffrn_reflns_av_R_equivalents 0.0253
_diffrn_reflns_av_unetI/netI 0.0098
_diffrn_reflns_Laue_measured_fraction_full 0.997
_diffrn_reflns_Laue_measured_fraction_max 0.998
_diffrn_reflns_limit_h_max 10
_diffrn_reflns_limit_h_min -10
_diffrn_reflns_limit_k_max 14
_diffrn_reflns_limit_k_min -14
_diffrn_reflns_limit_l_max 35
_diffrn_reflns_limit_l_min -35
_diffrn_reflns_number 90932
_diffrn_reflns_point_group_measured_fraction_full 0.998
_diffrn_reflns_point_group_measured_fraction_max 0.998
_diffrn_reflns_theta_full 25.242
_diffrn_reflns_theta_max 33.198
_diffrn_reflns_theta_min 3.371
_diffrn_source 'fine-focus sealed tube'
_exptl_absorpt_coefficient_mu 0.079
_exptl_absorpt_correction_T_max 0.7456
_exptl_absorpt_correction_T_min 0.6249
_exptl_absorpt_correction_type multi-scan
_exptl_absorpt_process_details SADABS
_exptl_crystal_colour colourless
_exptl_crystal_density_diffrn 1.193
_exptl_crystal_description block
_exptl_crystal_F_000 596
_exptl_crystal_size_max 0.380
_exptl_crystal_size_mid 0.350
_exptl_crystal_size_min 0.240
_refine_diff_density_max 0.607
_refine_diff_density_min -0.252
_refine_diff_density_rms 0.045
_refine_ls_abs_structure_details
;
 Flack x determined using 2400 quotients [(I+)-(I-)]/[(I+)+(I-)]
 (Parsons, Flack and Wagner, Acta Cryst. B69 (2013) 249-259).
;
_refine_ls_abs_structure_Flack -0.09(9)
_refine_ls_extinction_method none
_refine_ls_goodness_of_fit_ref 1.084
_refine_ls_hydrogen_treatment constr
_refine_ls_matrix_type full
_refine_ls_number_parameters 184
_refine_ls_number_reflns 5861
_refine_ls_number_restraints 0
_refine_ls_restrained_S_all 1.084
_refine_ls_R_factor_all 0.0349
_refine_ls_R_factor_gt 0.0338
_refine_ls_shift/su_max 0.000
_refine_ls_shift/su_mean 0.000
_refine_ls_structure_factor_coef Fsqd
_refine_ls_weighting_details 'w=1/[\s^2^(Fo^2^)+(0.0609P)^2^+0.2023P] where P=(Fo^2^+2Fc^2^)/3'
_refine_ls_weighting_scheme calc
_refine_ls_wR_factor_gt 0.0981
_refine_ls_wR_factor_ref 0.0995
_reflns_Friedel_coverage 0.758
_reflns_Friedel_fraction_full 1.000
_reflns_Friedel_fraction_max 0.998
_reflns_number_gt 5677
_reflns_number_total 5861
_reflns_threshold_expression 'I > 2\s(I)'
_cod_data_source_file c7sc04691j2.cif
_cod_data_source_block p212121_a
_cod_depositor_comments
;
The following automatic conversions were performed:

'_exptl_absorpt_correction_type' value 'MULTI-SCAN' changed to
'multi-scan' according to
/home/data/users/saulius/crontab/automatic-downloads/rss-feeds/RSC/lib/dictionaries/cif_core.dic
dictionary named 'cif_core.dic' version 2.4.2 from 2011-04-26.

Automatic conversion script
Id: cif_fix_values 4973 2017-02-22 13:04:09Z antanas 

 Adding full bibliography for 1548241.cif.
;
_cod_database_code 1548241
_shelx_shelxl_version_number 2014/7
_shelx_space_group_comment
;
The symmetry employed for this shelxl refinement is uniquely defined
by the following loop, which should always be used as a source of
symmetry information in preference to the above space-group names.
They are only intended as comments.
;
_shelx_estimated_absorpt_t_min 0.971
_shelx_estimated_absorpt_t_max 0.981

loop_
_space_group_symop_operation_xyz
'x, y, z'
'-x+1/2, -y, z+1/2'
'-x, y+1/2, -z+1/2'
'x+1/2, -y+1/2, -z'

loop_
_atom_site_label
_atom_site_type_symbol
_atom_site_fract_x
_atom_site_fract_y
_atom_site_fract_z
_atom_site_U_iso_or_equiv
_atom_site_adp_type
_atom_site_occupancy
_atom_site_site_symmetry_order
_atom_site_calc_flag
_atom_site_refinement_flags_posn
_atom_site_refinement_flags_adp
C1 C 0.45626(14) 0.52886(10) 0.24509(4) 0.01414(16) Uani 1 1 d . .
C2 C 0.36723(15) 0.60637(11) 0.19467(4) 0.01708(17) Uani 1 1 d . .
H2A H 0.2284 0.5789 0.1899 0.020 Uiso 1 1 calc R U
H2B H 0.3713 0.7070 0.2024 0.020 Uiso 1 1 calc R U
C3 C 0.47960(18) 0.57462(11) 0.13987(4) 0.01928(19) Uani 1 1 d . .
H3 H 0.4770 0.4727 0.1328 0.023 Uiso 1 1 calc R U
C4 C 0.6918(2) 0.62495(18) 0.13888(5) 0.0312(3) Uani 1 1 d . .
H4A H 0.7827 0.5504 0.1506 0.037 Uiso 1 1 calc R U
H4B H 0.7098 0.7050 0.1649 0.037 Uiso 1 1 calc R U
C5 C 0.7262(2) 0.66676(16) 0.07535(6) 0.0314(3) Uani 1 1 d . .
H5A H 0.7621 0.7656 0.0723 0.038 Uiso 1 1 calc R U
H5B H 0.8311 0.6101 0.0577 0.038 Uiso 1 1 calc R U
C6 C 0.5297(3) 0.63875(15) 0.04690(5) 0.0310(3) Uani 1 1 d . .
H6A H 0.5013 0.7095 0.0172 0.037 Uiso 1 1 calc R U
H6B H 0.5293 0.5466 0.0284 0.037 Uiso 1 1 calc R U
C7 C 0.61097(14) 0.54798(9) 0.34031(4) 0.01298(15) Uani 1 1 d . .
H7 H 0.5926 0.4457 0.3377 0.016 Uiso 1 1 calc R U
C8 C 0.83686(14) 0.57487(12) 0.34206(4) 0.01760(18) Uani 1 1 d . .
C9 C 0.92922(19) 0.50656(19) 0.28900(6) 0.0326(3) Uani 1 1 d . .
H9A H 1.0722 0.5150 0.2911 0.049 Uiso 1 1 calc R U
H9B H 0.8816 0.5524 0.2541 0.049 Uiso 1 1 calc R U
H9C H 0.8929 0.4086 0.2879 0.049 Uiso 1 1 calc R U
C10 C 0.88281(18) 0.72995(13) 0.34188(6) 0.0258(2) Uani 1 1 d . .
H10A H 0.8268 0.7729 0.3764 0.039 Uiso 1 1 calc R U
H10B H 0.8259 0.7726 0.3074 0.039 Uiso 1 1 calc R U
H10C H 1.0251 0.7435 0.3417 0.039 Uiso 1 1 calc R U
C11 C 0.92537(17) 0.50758(13) 0.39593(5) 0.0239(2) Uani 1 1 d . .
H11A H 0.8901 0.4094 0.3969 0.036 Uiso 1 1 calc R U
H11B H 0.8742 0.5535 0.4304 0.036 Uiso 1 1 calc R U
H11C H 1.0683 0.5168 0.3949 0.036 Uiso 1 1 calc R U
C12 C 0.50077(14) 0.59612(10) 0.39357(4) 0.01322(15) Uani 1 1 d . .
C13 C 0.48697(16) 0.50915(11) 0.44107(4) 0.01815(18) Uani 1 1 d . .
H13 H 0.5494 0.4214 0.4408 0.022 Uiso 1 1 calc R U
C14 C 0.38127(17) 0.55179(14) 0.48881(5) 0.0230(2) Uani 1 1 d . .
H14 H 0.3707 0.4938 0.5217 0.028 Uiso 1 1 calc R U
C15 C 0.29091(16) 0.68042(14) 0.48801(5) 0.0217(2) Uani 1 1 d . .
H15 H 0.2171 0.7122 0.5201 0.026 Uiso 1 1 calc R U
C16 C 0.31172(17) 0.76097(12) 0.43906(5) 0.02017(19) Uani 1 1 d . .
H16 H 0.2499 0.8489 0.4383 0.024 Uiso 1 1 calc R U
N1 N 0.52222(13) 0.60760(9) 0.28881(3) 0.01324(14) Uani 1 1 d . .
N2 N 0.41521(14) 0.72114(9) 0.39241(4) 0.01694(16) Uani 1 1 d . .
O1 O 0.46714(15) 0.40123(8) 0.24504(4) 0.02403(18) Uani 1 1 d . .
O2 O 0.38717(16) 0.64447(10) 0.09230(4) 0.02638(19) Uani 1 1 d . .

loop_
_atom_site_aniso_label
_atom_site_aniso_U_11
_atom_site_aniso_U_22
_atom_site_aniso_U_33
_atom_site_aniso_U_23
_atom_site_aniso_U_13
_atom_site_aniso_U_12
C1 0.0146(4) 0.0159(4) 0.0120(3) -0.0019(3) -0.0005(3) -0.0003(3)
C2 0.0189(4) 0.0205(4) 0.0118(4) -0.0016(3) -0.0025(3) 0.0020(3)
C3 0.0254(5) 0.0199(4) 0.0125(4) -0.0016(3) 0.0001(3) -0.0003(4)
C4 0.0239(5) 0.0504(8) 0.0191(5) 0.0018(5) 0.0019(4) -0.0041(5)
C5 0.0350(7) 0.0342(6) 0.0249(6) 0.0058(5) 0.0089(5) -0.0015(5)
C6 0.0469(8) 0.0328(6) 0.0133(4) 0.0018(4) 0.0021(5) -0.0017(6)
C7 0.0135(3) 0.0144(3) 0.0110(3) 0.0001(3) -0.0007(3) 0.0007(3)
C8 0.0130(4) 0.0256(5) 0.0142(4) 0.0014(3) -0.0006(3) 0.0001(3)
C9 0.0180(5) 0.0574(9) 0.0225(5) -0.0086(5) 0.0041(4) 0.0059(5)
C10 0.0195(5) 0.0297(5) 0.0281(5) 0.0086(4) -0.0050(4) -0.0088(4)
C11 0.0171(4) 0.0309(5) 0.0236(5) 0.0063(4) -0.0052(4) 0.0025(4)
C12 0.0126(3) 0.0160(4) 0.0110(3) 0.0000(3) -0.0001(3) -0.0017(3)
C13 0.0167(4) 0.0220(4) 0.0157(4) 0.0039(3) 0.0015(3) 0.0002(3)
C14 0.0188(4) 0.0352(6) 0.0151(4) 0.0047(4) 0.0016(3) -0.0006(4)
C15 0.0171(4) 0.0340(6) 0.0140(4) -0.0041(4) 0.0023(3) -0.0018(4)
C16 0.0201(4) 0.0225(5) 0.0180(4) -0.0052(4) 0.0013(4) -0.0011(4)
N1 0.0158(3) 0.0134(3) 0.0106(3) -0.0007(2) -0.0021(3) 0.0001(3)
N2 0.0187(4) 0.0170(3) 0.0151(3) -0.0020(3) 0.0011(3) -0.0013(3)
O1 0.0357(5) 0.0145(3) 0.0219(4) -0.0042(3) -0.0069(3) 0.0001(3)
O2 0.0327(5) 0.0334(4) 0.0130(3) 0.0005(3) -0.0056(3) 0.0009(4)

loop_
_atom_type_symbol
_atom_type_description
_atom_type_scat_dispersion_real
_atom_type_scat_dispersion_imag
_atom_type_scat_source
C C 0.0033 0.0016 'International Tables Vol C Tables 4.2.6.8 and 6.1.1.4'
H H 0.0000 0.0000 'International Tables Vol C Tables 4.2.6.8 and 6.1.1.4'
N N 0.0061 0.0033 'International Tables Vol C Tables 4.2.6.8 and 6.1.1.4'
O O 0.0106 0.0060 'International Tables Vol C Tables 4.2.6.8 and 6.1.1.4'

loop_
_geom_angle_atom_site_label_1
_geom_angle_atom_site_label_2
_geom_angle_atom_site_label_3
_geom_angle
O1 C1 N1 123.06(9)
O1 C1 C2 121.13(9)
N1 C1 C2 115.81(8)
C3 C2 C1 110.13(8)
C3 C2 H2A 109.6
C1 C2 H2A 109.6
C3 C2 H2B 109.6
C1 C2 H2B 109.6
H2A C2 H2B 108.1
O2 C3 C2 109.05(9)
O2 C3 C4 104.71(9)
C2 C3 C4 115.29(9)
O2 C3 H3 109.2
C2 C3 H3 109.2
C4 C3 H3 109.2
C3 C4 C5 103.98(11)
C3 C4 H4A 111.0
C5 C4 H4A 111.0
C3 C4 H4B 111.0
C5 C4 H4B 111.0
H4A C4 H4B 109.0
C6 C5 C4 103.52(11)
C6 C5 H5A 111.1
C4 C5 H5A 111.1
C6 C5 H5B 111.1
C4 C5 H5B 111.1
H5A C5 H5B 109.0
O2 C6 C5 105.79(10)
O2 C6 H6A 110.6
C5 C6 H6A 110.6
O2 C6 H6B 110.6
C5 C6 H6B 110.6
H6A C6 H6B 108.7
N1 C7 C12 109.86(7)
N1 C7 C8 111.39(8)
C12 C7 C8 114.55(8)
N1 C7 H7 106.9
C12 C7 H7 106.9
C8 C7 H7 106.9
C9 C8 C10 109.62(11)
C9 C8 C11 108.05(10)
C10 C8 C11 109.72(9)
C9 C8 C7 108.21(9)
C10 C8 C7 111.37(9)
C11 C8 C7 109.80(8)
C8 C9 H9A 109.5
C8 C9 H9B 109.5
H9A C9 H9B 109.5
C8 C9 H9C 109.5
H9A C9 H9C 109.5
H9B C9 H9C 109.5
C8 C10 H10A 109.5
C8 C10 H10B 109.5
H10A C10 H10B 109.5
C8 C10 H10C 109.5
H10A C10 H10C 109.5
H10B C10 H10C 109.5
C8 C11 H11A 109.5
C8 C11 H11B 109.5
H11A C11 H11B 109.5
C8 C11 H11C 109.5
H11A C11 H11C 109.5
H11B C11 H11C 109.5
N2 C12 C13 122.11(9)
N2 C12 C7 118.34(8)
C13 C12 C7 119.52(9)
C14 C13 C12 119.29(10)
C14 C13 H13 120.4
C12 C13 H13 120.4
C13 C14 C15 119.18(10)
C13 C14 H14 120.4
C15 C14 H14 120.4
C16 C15 C14 118.01(10)
C16 C15 H15 121.0
C14 C15 H15 121.0
N2 C16 C15 123.45(11)
N2 C16 H16 118.3
C15 C16 H16 118.3
C1 N1 C7 122.17(8)
C12 N2 C16 117.96(9)
C6 O2 C3 104.36(10)

loop_
_geom_bond_atom_site_label_1
_geom_bond_atom_site_label_2
_geom_bond_distance
C1 O1 1.2374(12)
C1 N1 1.3464(12)
C1 C2 1.5170(14)
C2 C3 1.5166(14)
C2 H2A 0.9900
C2 H2B 0.9900
C3 O2 1.4400(14)
C3 C4 1.5278(19)
C3 H3 1.0000
C4 C5 1.5468(18)
C4 H4A 0.9900
C4 H4B 0.9900
C5 C6 1.519(2)
C5 H5A 0.9900
C5 H5B 0.9900
C6 O2 1.4351(17)
C6 H6A 0.9900
C6 H6B 0.9900
C7 N1 1.4589(12)
C7 C12 1.5201(13)
C7 C8 1.5638(14)
C7 H7 1.0000
C8 C9 1.5331(16)
C8 C10 1.5333(17)
C8 C11 1.5337(15)
C9 H9A 0.9800
C9 H9B 0.9800
C9 H9C 0.9800
C10 H10A 0.9800
C10 H10B 0.9800
C10 H10C 0.9800
C11 H11A 0.9800
C11 H11B 0.9800
C11 H11C 0.9800
C12 N2 1.3437(13)
C12 C13 1.3902(13)
C13 C14 1.3850(15)
C13 H13 0.9500
C14 C15 1.3893(18)
C14 H14 0.9500
C15 C16 1.3852(17)
C15 H15 0.9500
C16 N2 1.3488(13)
C16 H16 0.9500
